data_7133208
loop_
_publ_author_name
'Hu, Lei'
'Chakraborty, Sayandip'
'Tumanov, Nikolay'
'Wouters, Johan'
'Robiette, Rapha&#xeb;l'
'Berionni, Guillaume'

_publ_section_title
;
 Regulating iminophosphorane P&#xe001;N bond reactivity through geometric
 constraints with cage-shaped triarylphosphines.
;
_journal_issue 55
_journal_name_full 'Chemical communications (Cambridge, England)'
_journal_page_first 7073
_journal_page_last 7076
_journal_paper_doi 10.1039/d4cc01868k
_journal_volume 60
_journal_year 2024
_chemical_absolute_configuration ad
_chemical_formula_moiety 'C44 H33 N P 1+, B F4 1-'
_chemical_formula_sum 'C44 H33 B F4 N P'
_chemical_formula_weight 693.49
_chemical_name_common 'N-(p-tritylphenyl)-9-phosphatriptycene-iminium tetrafluoroborate'
_chemical_name_systematic 'N-(p-tritylphenyl)-9-phosphatriptycene-iminium tetrafluoroborate'
_space_group_crystal_system orthorhombic
_space_group_IT_number 29
_space_group_name_Hall 'P 2c -2ac'
_space_group_name_H-M_alt 'P c a 21'
_atom_sites_solution_hydrogens geom
_atom_sites_solution_primary dual
_atom_sites_solution_secondary dual
_audit_creation_method SHELXL-2019/3
_audit_update_record
;
2024-04-10 deposited with the CCDC.	2024-04-28 downloaded from the CCDC.
;
_cell_angle_alpha 90
_cell_angle_beta 90
_cell_angle_gamma 90
_cell_formula_units_Z 4
_cell_length_a 12.867(4)
_cell_length_b 13.069(4)
_cell_length_c 21.505(6)
_cell_measurement_reflns_used 644
_cell_measurement_temperature 296(2)
_cell_measurement_theta_max 40.958
_cell_measurement_theta_min 4.112
_cell_volume 3616.3(19)
_computing_cell_refinement 'SAINT V8.40B (Bruker AXS LLC, 2019)'
_computing_data_collection 'Bruker Instrument Service vV6.2.16'
_computing_data_reduction 'SAINT V8.40B (Bruker AXS LLC, 2019)'
_computing_molecular_graphics 'Mercury 4.0 (Macrae et al, 2020)'
_computing_publication_material 'enCIFer (Allen et al, 2004)'
_computing_structure_refinement 'SHELXL-2019/3 (Sheldrick, 2019)'
_computing_structure_solution 'SHELXT 2018/2 (Sheldrick, 2018)'
_diffrn_ambient_temperature 296(2)
_diffrn_measured_fraction_theta_full 0.891
_diffrn_measured_fraction_theta_max 0.891
_diffrn_measurement_device_type 'Bruker D8 Venture'
_diffrn_measurement_method '\f and \w-scans'
_diffrn_radiation_monochromator 'multilayer mirror'
_diffrn_radiation_type CuK\a
_diffrn_radiation_wavelength 1.54178
_diffrn_reflns_av_R_equivalents 0.0337
_diffrn_reflns_av_unetI/netI 0.1093
_diffrn_reflns_Laue_measured_fraction_full 0.891
_diffrn_reflns_Laue_measured_fraction_max 0.891
_diffrn_reflns_limit_h_max 2
_diffrn_reflns_limit_h_min -12
_diffrn_reflns_limit_k_max 4
_diffrn_reflns_limit_k_min -12
_diffrn_reflns_limit_l_max 17
_diffrn_reflns_limit_l_min -20
_diffrn_reflns_number 3086
_diffrn_reflns_point_group_measured_fraction_full 0.715
_diffrn_reflns_point_group_measured_fraction_max 0.715
_diffrn_reflns_theta_full 48.240
_diffrn_reflns_theta_max 48.240
_diffrn_reflns_theta_min 4.111
_diffrn_source microsource
_exptl_absorpt_coefficient_mu 1.113
_exptl_absorpt_correction_T_max 1.0000
_exptl_absorpt_correction_T_min 0.5680
_exptl_absorpt_correction_type multi-scan
_exptl_absorpt_process_details
;
SADABS-2016/2 (Bruker,2016/2) was used for absorption correction.
wR2(int) was 0.0907 before and 0.0581 after correction.
The Ratio of minimum to maximum transmission is 0.5680.
The \l/2 correction factor is Not present.
;
_exptl_crystal_colour colourless
_exptl_crystal_density_diffrn 1.274
_exptl_crystal_description block
_exptl_crystal_F_000 1440
_exptl_crystal_size_max 0.035
_exptl_crystal_size_mid 0.030
_exptl_crystal_size_min 0.020
_refine_diff_density_max 0.222
_refine_diff_density_min -0.302
_refine_diff_density_rms 0.051
_refine_ls_abs_structure_details
;
 Flack x determined using 330 quotients [(I+)-(I-)]/[(I+)+(I-)]
 (Parsons, Flack and Wagner, Acta Cryst. B69 (2013) 249-259).
;
_refine_ls_abs_structure_Flack 0.03(7)
_refine_ls_extinction_coef 0.0008(2)
_refine_ls_extinction_expression Fc^*^=kFc[1+0.001xFc^2^\l^3^/sin(2\q)]^-1/4^
_refine_ls_extinction_method 'SHELXL-2019/2 (Sheldrick 2019)'
_refine_ls_goodness_of_fit_ref 1.044
_refine_ls_hydrogen_treatment constr
_refine_ls_matrix_type full
_refine_ls_number_parameters 461
_refine_ls_number_reflns 2459
_refine_ls_number_restraints 379
_refine_ls_restrained_S_all 0.975
_refine_ls_R_factor_all 0.1643
_refine_ls_R_factor_gt 0.0792
_refine_ls_shift/su_max 0.000
_refine_ls_shift/su_mean 0.000
_refine_ls_structure_factor_coef Fsqd
_refine_ls_weighting_details 'w=1/[\s^2^(Fo^2^)+(0.0780P)^2^+8.4136P] where P=(Fo^2^+2Fc^2^)/3'
_refine_ls_weighting_scheme calc
_refine_ls_wR_factor_gt 0.1704
_refine_ls_wR_factor_ref 0.2302
_reflns_Friedel_coverage 0.547
_reflns_Friedel_fraction_full 0.525
_reflns_Friedel_fraction_max 0.525
_reflns_number_gt 1312
_reflns_number_total 2459
_reflns_threshold_expression 'I > 2\s(I)'
_cod_data_source_file d4cc01868k2.cif
_cod_data_source_block nt1231_SMC037
_cod_depositor_comments 'Adding full bibliography for 7133202--7133219.cif.'
_cod_original_cell_volume 3616.2(18)
_cod_database_code 7133208
_shelx_shelxl_version_number 2019/3
_shelx_space_group_comment
;
The symmetry employed for this shelxl refinement is uniquely defined
by the following loop, which should always be used as a source of
symmetry information in preference to the above space-group names.
They are only intended as comments.
;
_shelx_estimated_absorpt_t_min 0.962
_shelx_estimated_absorpt_t_max 0.978

loop_
_space_group_symop_operation_xyz
'x, y, z'
'-x, -y, z+1/2'
'-x+1/2, y, z+1/2'
'x+1/2, -y, z'

loop_
_atom_site_label
_atom_site_type_symbol
_atom_site_fract_x
_atom_site_fract_y
_atom_site_fract_z
_atom_site_U_iso_or_equiv
_atom_site_adp_type
_atom_site_occupancy
_atom_site_site_symmetry_order
_atom_site_calc_flag
_atom_site_refinement_flags_posn
_atom_site_refinement_flags_adp
_atom_site_refinement_flags_occupancy
_atom_site_disorder_assembly
_atom_site_disorder_group
F1 F 0.4018(18) 0.668(3) 0.5977(14) 0.308(15) Uani 1 1 d D . . . .
F2 F 0.532(2) 0.642(2) 0.6527(12) 0.289(16) Uani 1 1 d D . . . .
F3 F 0.5270(17) 0.774(2) 0.6056(15) 0.251(11) Uani 1 1 d D . . . .
F4 F 0.4108(16) 0.742(2) 0.6830(12) 0.255(13) Uani 1 1 d D . . . .
B2 B 0.465(2) 0.711(2) 0.6362(13) 0.164(12) Uani 1 1 d D . . . .
P1 P 0.3123(4) 0.2014(5) 0.5985(3) 0.0806(19) Uani 1 1 d . . . . .
N2 N 0.2390(12) 0.3010(15) 0.5879(10) 0.094(6) Uani 1 1 d . . . . .
H2A H 0.190183 0.309386 0.614730 0.113 Uiso 1 1 calc R U . . .
C1 C 0.2842(17) 0.1225(18) 0.6623(11) 0.080(7) Uani 1 1 d . . . . .
C2 C 0.206(2) 0.137(2) 0.7079(13) 0.115(9) Uani 1 1 d . . . . .
H2 H 0.158693 0.190509 0.704864 0.139 Uiso 1 1 calc R U . . .
C3 C 0.200(2) 0.066(3) 0.7584(14) 0.124(11) Uani 1 1 d . . . . .
H3 H 0.149924 0.076875 0.788781 0.149 Uiso 1 1 calc R U . . .
C4 C 0.264(2) -0.017(2) 0.7650(13) 0.110(8) Uani 1 1 d . . . . .
H4 H 0.256949 -0.063097 0.797583 0.132 Uiso 1 1 calc R U . . .
C5 C 0.3384(18) -0.0258(17) 0.7195(11) 0.078(7) Uani 1 1 d . . . . .
H5 H 0.385923 -0.079217 0.722564 0.094 Uiso 1 1 calc R U . . .
C6 C 0.3468(17) 0.041(2) 0.6687(12) 0.084(7) Uani 1 1 d . . . . .
C7 C 0.4331(15) 0.0318(16) 0.6170(10) 0.083(6) Uani 1 1 d . . . . .
H7 H 0.477112 -0.028331 0.624041 0.099 Uiso 1 1 calc R U . . .
C8 C 0.4963(16) 0.1297(19) 0.6187(11) 0.086(7) Uani 1 1 d . . . . .
C9 C 0.6059(17) 0.128(2) 0.6316(14) 0.121(10) Uani 1 1 d . . . . .
H9 H 0.640658 0.066410 0.637615 0.145 Uiso 1 1 calc R U . . .
C10 C 0.659(2) 0.221(3) 0.6348(17) 0.148(13) Uani 1 1 d . . . . .
H10 H 0.730409 0.221188 0.641457 0.177 Uiso 1 1 calc R U . . .
C11 C 0.609(2) 0.311(2) 0.6283(13) 0.120(10) Uani 1 1 d . . . . .
H11 H 0.644320 0.372594 0.632847 0.143 Uiso 1 1 calc R U . . .
C12 C 0.5024(16) 0.3113(18) 0.6147(10) 0.086(7) Uani 1 1 d . . . . .
H12 H 0.467476 0.372728 0.608412 0.103 Uiso 1 1 calc R U . . .
C13 C 0.4522(14) 0.2234(19) 0.6109(12) 0.085(7) Uani 1 1 d . . . . .
C14 C 0.3770(16) 0.0251(19) 0.5543(12) 0.078(6) Uani 1 1 d . . . . .
C15 C 0.3847(19) -0.059(2) 0.5157(13) 0.103(8) Uani 1 1 d . . . . .
H15 H 0.428125 -0.113639 0.525341 0.123 Uiso 1 1 calc R U . . .
C16 C 0.3249(19) -0.059(2) 0.4617(13) 0.105(8) Uani 1 1 d . . . . .
H16 H 0.327190 -0.116084 0.435957 0.126 Uiso 1 1 calc R U . . .
C17 C 0.261(2) 0.023(2) 0.4445(14) 0.113(9) Uani 1 1 d . . . . .
H17 H 0.224284 0.022854 0.407424 0.136 Uiso 1 1 calc R U . . .
C18 C 0.2559(16) 0.107(2) 0.4855(12) 0.090(7) Uani 1 1 d . . . . .
H18 H 0.213631 0.162740 0.476309 0.108 Uiso 1 1 calc R U . . .
C19 C 0.3141(17) 0.1058(18) 0.5401(11) 0.080(7) Uani 1 1 d . . . . .
C20 C 0.2445(18) 0.3771(19) 0.5397(12) 0.077(6) Uani 1 1 d . . . . .
C21 C 0.1668(18) 0.4456(19) 0.5354(12) 0.090(7) Uani 1 1 d . . . . .
H21 H 0.112264 0.442866 0.563689 0.108 Uiso 1 1 calc R U . . .
C22 C 0.1664(19) 0.5208(18) 0.4892(12) 0.095(8) Uani 1 1 d . . . . .
H22 H 0.111109 0.566497 0.486962 0.114 Uiso 1 1 calc R U . . .
C23 C 0.247(2) 0.5283(17) 0.4466(12) 0.085(6) Uani 1 1 d . . . . .
C24 C 0.3257(17) 0.4520(17) 0.4489(12) 0.086(7) Uani 1 1 d . . . . .
H24 H 0.379888 0.453750 0.420300 0.103 Uiso 1 1 calc R U . . .
C25 C 0.3225(16) 0.3739(18) 0.4939(10) 0.074(6) Uani 1 1 d . . . . .
H25 H 0.370946 0.321104 0.493330 0.089 Uiso 1 1 calc R U . . .
C26 C 0.2483(19) 0.5996(19) 0.3910(12) 0.084(5) Uani 1 1 d . . . . .
C27 C 0.160(2) 0.683(2) 0.3973(14) 0.098(8) Uani 1 1 d . . . . .
C28 C 0.150(2) 0.744(2) 0.4471(13) 0.100(8) Uani 1 1 d . . . . .
H28 H 0.194591 0.733053 0.480680 0.120 Uiso 1 1 calc R U . . .
C29 C 0.079(2) 0.822(2) 0.4509(14) 0.120(10) Uani 1 1 d . . . . .
H29 H 0.075471 0.862259 0.486458 0.145 Uiso 1 1 calc R U . . .
C30 C 0.012(3) 0.840(3) 0.4026(18) 0.146(13) Uani 1 1 d . . . . .
H30 H -0.040963 0.888661 0.405627 0.176 Uiso 1 1 calc R U . . .
C31 C 0.025(3) 0.785(3) 0.3514(18) 0.173(16) Uani 1 1 d . . . . .
H31 H -0.013992 0.801014 0.316324 0.207 Uiso 1 1 calc R U . . .
C32 C 0.098(2) 0.702(3) 0.3479(14) 0.131(11) Uani 1 1 d . . . . .
H32 H 0.102982 0.662626 0.312145 0.157 Uiso 1 1 calc R U . . .
C33 C 0.3519(19) 0.6636(19) 0.3854(13) 0.087(7) Uani 1 1 d . . . . .
C34 C 0.4256(18) 0.6683(18) 0.4341(14) 0.102(8) Uani 1 1 d . . . . .
H34 H 0.417151 0.631196 0.470635 0.122 Uiso 1 1 calc R U . . .
C35 C 0.511(2) 0.731(2) 0.4248(15) 0.117(10) Uani 1 1 d . . . . .
H35 H 0.562637 0.732122 0.454947 0.140 Uiso 1 1 calc R U . . .
C36 C 0.522(2) 0.788(2) 0.3753(16) 0.136(12) Uani 1 1 d . . . . .
H36 H 0.581601 0.828337 0.372063 0.164 Uiso 1 1 calc R U . . .
C37 C 0.451(2) 0.793(2) 0.3281(16) 0.128(10) Uani 1 1 d . . . . .
H37 H 0.461273 0.834650 0.293641 0.153 Uiso 1 1 calc R U . . .
C38 C 0.3602(19) 0.731(2) 0.3334(13) 0.098(8) Uani 1 1 d . . . . .
H38 H 0.307582 0.735290 0.303906 0.118 Uiso 1 1 calc R U . . .
C39 C 0.2338(19) 0.5347(18) 0.3348(12) 0.088(7) Uani 1 1 d . . . . .
C40 C 0.141(2) 0.480(3) 0.3266(15) 0.148(14) Uani 1 1 d . . . . .
H40 H 0.088443 0.489171 0.355773 0.177 Uiso 1 1 calc R U . . .
C41 C 0.123(3) 0.414(3) 0.2793(16) 0.149(14) Uani 1 1 d . . . . .
H41 H 0.059712 0.379648 0.276985 0.179 Uiso 1 1 calc R U . . .
C42 C 0.195(3) 0.399(3) 0.2357(18) 0.166(16) Uani 1 1 d . . . . .
H42 H 0.181694 0.356876 0.202022 0.199 Uiso 1 1 calc R U . . .
C43 C 0.296(3) 0.449(3) 0.2411(16) 0.149(12) Uani 1 1 d . . . . .
H43 H 0.349149 0.438940 0.212430 0.179 Uiso 1 1 calc R U . . .
C44 C 0.307(2) 0.512(2) 0.2911(13) 0.117(10) Uani 1 1 d . . . . .
H44 H 0.371693 0.543766 0.295843 0.141 Uiso 1 1 calc R U . . .

loop_
_atom_site_aniso_label
_atom_site_aniso_U_11
_atom_site_aniso_U_22
_atom_site_aniso_U_33
_atom_site_aniso_U_23
_atom_site_aniso_U_13
_atom_site_aniso_U_12
F1 0.200(18) 0.49(5) 0.23(2) -0.11(3) 0.029(17) -0.11(2)
F2 0.28(2) 0.36(4) 0.23(3) 0.11(2) 0.103(17) 0.20(3)
F3 0.211(18) 0.26(3) 0.29(3) 0.03(2) 0.032(19) -0.001(15)
F4 0.183(19) 0.36(4) 0.22(2) -0.09(2) 0.029(15) 0.106(19)
B2 0.17(3) 0.15(4) 0.17(3) -0.04(2) 0.014(16) 0.044(15)
P1 0.068(3) 0.065(5) 0.110(5) -0.002(5) -0.005(4) -0.001(3)
N2 0.079(11) 0.060(14) 0.14(2) -0.004(16) 0.005(14) 0.021(10)
C1 0.078(15) 0.054(17) 0.108(19) 0.010(13) 0.005(11) -0.004(11)
C2 0.107(19) 0.13(3) 0.11(2) -0.011(15) 0.015(14) 0.013(16)
C3 0.15(3) 0.12(3) 0.10(2) -0.016(16) 0.057(19) 0.018(17)
C4 0.14(2) 0.08(2) 0.106(19) -0.029(15) 0.022(15) -0.011(14)
C5 0.100(17) 0.058(18) 0.077(16) -0.004(11) -0.014(10) 0.004(12)
C6 0.082(14) 0.069(18) 0.100(15) 0.008(12) -0.009(11) 0.004(10)
C7 0.083(12) 0.063(13) 0.101(14) 0.003(11) -0.005(9) 0.010(9)
C8 0.081(11) 0.082(12) 0.097(19) 0.013(13) -0.011(12) -0.005(9)
C9 0.081(12) 0.117(19) 0.16(3) 0.03(2) -0.036(16) 0.002(11)
C10 0.085(16) 0.14(2) 0.22(4) 0.03(3) -0.029(19) -0.024(12)
C11 0.093(14) 0.120(19) 0.15(3) 0.02(2) -0.038(17) -0.039(13)
C12 0.089(12) 0.081(13) 0.088(18) 0.002(14) -0.024(13) -0.028(11)
C13 0.057(11) 0.075(12) 0.12(2) 0.000(15) -0.021(14) -0.011(8)
C14 0.069(15) 0.062(16) 0.102(14) 0.005(11) 0.000(10) -0.004(10)
C15 0.096(18) 0.067(18) 0.14(2) -0.017(14) -0.018(14) 0.017(14)
C16 0.099(19) 0.09(2) 0.13(2) -0.013(15) -0.008(15) -0.017(14)
C17 0.12(2) 0.10(2) 0.13(2) -0.026(15) -0.046(17) -0.009(15)
C18 0.066(14) 0.094(18) 0.110(18) -0.013(13) -0.019(12) -0.016(13)
C19 0.076(16) 0.050(17) 0.113(17) -0.010(12) -0.023(12) -0.006(10)
C20 0.079(15) 0.044(17) 0.107(19) -0.006(12) 0.009(11) 0.006(10)
C21 0.096(16) 0.042(18) 0.13(2) 0.006(12) 0.021(13) 0.019(11)
C22 0.094(16) 0.07(2) 0.13(2) 0.015(13) 0.009(12) 0.020(12)
C23 0.095(15) 0.052(16) 0.106(16) -0.003(11) 0.000(12) 0.009(10)
C24 0.078(14) 0.051(17) 0.13(2) 0.009(12) 0.006(13) -0.001(10)
C25 0.078(14) 0.054(16) 0.091(18) -0.005(11) 0.004(10) 0.004(11)
C26 0.097(12) 0.043(14) 0.112(14) -0.007(8) 0.002(11) -0.004(8)
C27 0.113(16) 0.077(18) 0.103(18) 0.020(12) 0.027(14) 0.026(13)
C28 0.11(2) 0.10(2) 0.094(18) 0.012(13) 0.018(15) 0.006(12)
C29 0.13(2) 0.12(2) 0.11(2) -0.008(18) 0.042(16) 0.019(15)
C30 0.15(3) 0.12(3) 0.17(3) 0.02(2) 0.03(2) 0.07(2)
C31 0.17(3) 0.19(4) 0.17(3) -0.01(2) -0.01(3) 0.10(2)
C32 0.13(2) 0.15(3) 0.111(19) 0.007(19) 0.014(16) 0.061(19)
C33 0.096(13) 0.045(15) 0.12(2) -0.016(11) 0.011(11) -0.006(10)
C34 0.107(17) 0.06(2) 0.14(2) -0.001(15) -0.003(13) -0.008(12)
C35 0.102(17) 0.07(2) 0.18(3) 0.018(17) -0.011(17) -0.006(13)
C36 0.13(2) 0.09(3) 0.19(3) 0.032(19) -0.024(17) -0.05(2)
C37 0.11(2) 0.12(3) 0.15(2) 0.02(2) 0.009(16) -0.030(17)
C38 0.086(15) 0.09(2) 0.12(2) 0.004(14) 0.009(14) -0.003(12)
C39 0.084(14) 0.083(18) 0.097(16) -0.011(11) -0.012(12) -0.006(11)
C40 0.118(18) 0.17(3) 0.16(3) -0.06(2) 0.016(18) -0.066(19)
C41 0.15(3) 0.14(3) 0.16(3) -0.04(2) -0.006(18) -0.07(2)
C42 0.22(3) 0.12(3) 0.16(3) -0.08(2) 0.01(2) -0.06(2)
C43 0.18(3) 0.10(3) 0.16(3) -0.055(19) 0.04(2) -0.03(2)
C44 0.102(18) 0.10(2) 0.15(2) -0.045(16) 0.016(15) -0.005(15)

loop_
_atom_type_symbol
_atom_type_description
_atom_type_scat_dispersion_real
_atom_type_scat_dispersion_imag
_atom_type_scat_source
C C 0.0181 0.0091 'International Tables Vol C Tables 4.2.6.8 and 6.1.1.4'
H H 0.0000 0.0000 'International Tables Vol C Tables 4.2.6.8 and 6.1.1.4'
N N 0.0311 0.0180 'International Tables Vol C Tables 4.2.6.8 and 6.1.1.4'
P P 0.2955 0.4335 'International Tables Vol C Tables 4.2.6.8 and 6.1.1.4'
B B 0.0090 0.0039 'International Tables Vol C Tables 4.2.6.8 and 6.1.1.4'
F F 0.0727 0.0534 'International Tables Vol C Tables 4.2.6.8 and 6.1.1.4'

loop_
_geom_angle_atom_site_label_1
_geom_angle_atom_site_label_2
_geom_angle_atom_site_label_3
_geom_angle
_geom_angle_site_symmetry_1
_geom_angle_site_symmetry_3
_geom_angle_publ_flag
F1 B2 F4 107(3) . . ?
F1 B2 F2 107(3) . . ?
F4 B2 F2 111(3) . . ?
F1 B2 F3 109(3) . . ?
F4 B2 F3 121(3) . . ?
F2 B2 F3 100(2) . . ?
N2 P1 C1 117.5(12) . . ?
N2 P1 C19 118.2(11) . . ?
C1 P1 C19 98.2(12) . . ?
N2 P1 C13 117.6(11) . . ?
C1 P1 C13 100.3(11) . . ?
C19 P1 C13 101.6(11) . . ?
C20 N2 P1 128.8(17) . . ?
C20 N2 H2A 115.6 . . ?
P1 N2 H2A 115.6 . . ?
C6 C1 C2 117(2) . . ?
C6 C1 P1 115(2) . . ?
C2 C1 P1 128(2) . . ?
C1 C2 C3 118(3) . . ?
C1 C2 H2 120.8 . . ?
C3 C2 H2 120.8 . . ?
C4 C3 C2 124(3) . . ?
C4 C3 H3 117.8 . . ?
C2 C3 H3 117.8 . . ?
C3 C4 C5 114(3) . . ?
C3 C4 H4 122.8 . . ?
C5 C4 H4 122.8 . . ?
C4 C5 C6 123(3) . . ?
C4 C5 H5 118.3 . . ?
C6 C5 H5 118.3 . . ?
C1 C6 C5 122(2) . . ?
C1 C6 C7 114(2) . . ?
C5 C6 C7 124(2) . . ?
C8 C7 C14 108.7(18) . . ?
C8 C7 C6 107.1(18) . . ?
C14 C7 C6 107.1(16) . . ?
C8 C7 H7 111.2 . . ?
C14 C7 H7 111.2 . . ?
C6 C7 H7 111.2 . . ?
C13 C8 C9 117(2) . . ?
C13 C8 C7 122.2(19) . . ?
C9 C8 C7 121(2) . . ?
C10 C9 C8 118(3) . . ?
C10 C9 H9 120.8 . . ?
C8 C9 H9 120.8 . . ?
C11 C10 C9 121(3) . . ?
C11 C10 H10 119.4 . . ?
C9 C10 H10 119.4 . . ?
C10 C11 C12 119(3) . . ?
C10 C11 H11 120.3 . . ?
C12 C11 H11 120.3 . . ?
C13 C12 C11 119(2) . . ?
C13 C12 H12 120.3 . . ?
C11 C12 H12 120.3 . . ?
C12 C13 C8 125(2) . . ?
C12 C13 P1 129(2) . . ?
C8 C13 P1 106.5(17) . . ?
C19 C14 C15 122(3) . . ?
C19 C14 C7 116(2) . . ?
C15 C14 C7 123(2) . . ?
C14 C15 C16 117(3) . . ?
C14 C15 H15 121.3 . . ?
C16 C15 H15 121.3 . . ?
C15 C16 C17 123(3) . . ?
C15 C16 H16 118.6 . . ?
C17 C16 H16 118.6 . . ?
C16 C17 C18 117(3) . . ?
C16 C17 H17 121.3 . . ?
C18 C17 H17 121.3 . . ?
C19 C18 C17 119(2) . . ?
C19 C18 H18 120.3 . . ?
C17 C18 H18 120.3 . . ?
C14 C19 C18 121(2) . . ?
C14 C19 P1 113.2(19) . . ?
C18 C19 P1 125.6(19) . . ?
C21 C20 C25 120(2) . . ?
C21 C20 N2 118(2) . . ?
C25 C20 N2 121(2) . . ?
C20 C21 C22 121(2) . . ?
C20 C21 H21 119.3 . . ?
C22 C21 H21 119.3 . . ?
C23 C22 C21 121(2) . . ?
C23 C22 H22 119.4 . . ?
C21 C22 H22 119.4 . . ?
C22 C23 C24 117(2) . . ?
C22 C23 C26 125(2) . . ?
C24 C23 C26 117(2) . . ?
C25 C24 C23 121(2) . . ?
C25 C24 H24 119.6 . . ?
C23 C24 H24 119.6 . . ?
C20 C25 C24 119(2) . . ?
C20 C25 H25 120.6 . . ?
C24 C25 H25 120.6 . . ?
C39 C26 C23 107(2) . . ?
C39 C26 C33 110(2) . . ?
C23 C26 C33 113(2) . . ?
C39 C26 C27 112(2) . . ?
C23 C26 C27 110(2) . . ?
C33 C26 C27 105(2) . . ?
C28 C27 C32 118(3) . . ?
C28 C27 C26 123(3) . . ?
C32 C27 C26 119(3) . . ?
C27 C28 C29 123(3) . . ?
C27 C28 H28 118.5 . . ?
C29 C28 H28 118.5 . . ?
C30 C29 C28 120(3) . . ?
C30 C29 H29 119.8 . . ?
C28 C29 H29 119.8 . . ?
C31 C30 C29 117(3) . . ?
C31 C30 H30 121.5 . . ?
C29 C30 H30 121.5 . . ?
C30 C31 C32 123(4) . . ?
C30 C31 H31 118.7 . . ?
C32 C31 H31 118.7 . . ?
C27 C32 C31 119(3) . . ?
C27 C32 H32 120.5 . . ?
C31 C32 H32 120.5 . . ?
C34 C33 C38 120(2) . . ?
C34 C33 C26 122(2) . . ?
C38 C33 C26 117(2) . . ?
C35 C34 C33 117(3) . . ?
C35 C34 H34 121.6 . . ?
C33 C34 H34 121.6 . . ?
C36 C35 C34 123(3) . . ?
C36 C35 H35 118.5 . . ?
C34 C35 H35 118.5 . . ?
C35 C36 C37 124(3) . . ?
C35 C36 H36 118.2 . . ?
C37 C36 H36 118.2 . . ?
C36 C37 C38 118(3) . . ?
C36 C37 H37 121.1 . . ?
C38 C37 H37 121.1 . . ?
C37 C38 C33 118(3) . . ?
C37 C38 H38 120.8 . . ?
C33 C38 H38 120.8 . . ?
C44 C39 C40 113(2) . . ?
C44 C39 C26 126(2) . . ?
C40 C39 C26 120(2) . . ?
C41 C40 C39 125(3) . . ?
C41 C40 H40 117.7 . . ?
C39 C40 H40 117.7 . . ?
C42 C41 C40 120(3) . . ?
C42 C41 H41 120.0 . . ?
C40 C41 H41 120.0 . . ?
C41 C42 C43 120(3) . . ?
C41 C42 H42 120.0 . . ?
C43 C42 H42 120.0 . . ?
C44 C43 C42 115(3) . . ?
C44 C43 H43 122.3 . . ?
C42 C43 H43 122.3 . . ?
C43 C44 C39 127(3) . . ?
C43 C44 H44 116.6 . . ?
C39 C44 H44 116.6 . . ?

loop_
_geom_bond_atom_site_label_1
_geom_bond_atom_site_label_2
_geom_bond_distance
_geom_bond_site_symmetry_2
_geom_bond_publ_flag
F1 B2 1.29(2) . ?
F2 B2 1.30(2) . ?
F3 B2 1.32(2) . ?
F4 B2 1.292(19) . ?
P1 N2 1.624(18) . ?
P1 C1 1.75(2) . ?
P1 C19 1.77(2) . ?
P1 C13 1.843(18) . ?
N2 C20 1.44(3) . ?
N2 H2A 0.8600 . ?
C1 C6 1.34(3) . ?
C1 C2 1.42(3) . ?
C2 C3 1.43(4) . ?
C2 H2 0.9300 . ?
C3 C4 1.36(4) . ?
C3 H3 0.9300 . ?
C4 C5 1.38(3) . ?
C4 H4 0.9300 . ?
C5 C6 1.41(3) . ?
C5 H5 0.9300 . ?
C6 C7 1.58(3) . ?
C7 C8 1.52(3) . ?
C7 C14 1.53(3) . ?
C7 H7 0.9800 . ?
C8 C13 1.36(3) . ?
C8 C9 1.44(3) . ?
C9 C10 1.40(3) . ?
C9 H9 0.9300 . ?
C10 C11 1.35(4) . ?
C10 H10 0.9300 . ?
C11 C12 1.40(3) . ?
C11 H11 0.9300 . ?
C12 C13 1.32(3) . ?
C12 H12 0.9300 . ?
C14 C19 1.36(3) . ?
C14 C15 1.38(3) . ?
C15 C16 1.39(3) . ?
C15 H15 0.9300 . ?
C16 C17 1.40(3) . ?
C16 H16 0.9300 . ?
C17 C18 1.41(3) . ?
C17 H17 0.9300 . ?
C18 C19 1.39(3) . ?
C18 H18 0.9300 . ?
C20 C21 1.34(3) . ?
C20 C25 1.41(3) . ?
C21 C22 1.40(3) . ?
C21 H21 0.9300 . ?
C22 C23 1.39(3) . ?
C22 H22 0.9300 . ?
C23 C24 1.42(3) . ?
C23 C26 1.52(3) . ?
C24 C25 1.41(3) . ?
C24 H24 0.9300 . ?
C25 H25 0.9300 . ?
C26 C39 1.49(3) . ?
C26 C33 1.58(3) . ?
C26 C27 1.58(3) . ?
C27 C28 1.34(3) . ?
C27 C32 1.35(3) . ?
C28 C29 1.38(3) . ?
C28 H28 0.9300 . ?
C29 C30 1.37(4) . ?
C29 H29 0.9300 . ?
C30 C31 1.33(4) . ?
C30 H30 0.9300 . ?
C31 C32 1.43(4) . ?
C31 H31 0.9300 . ?
C32 H32 0.9300 . ?
C33 C34 1.41(3) . ?
C33 C38 1.43(3) . ?
C34 C35 1.38(3) . ?
C34 H34 0.9300 . ?
C35 C36 1.31(3) . ?
C35 H35 0.9300 . ?
C36 C37 1.37(4) . ?
C36 H36 0.9300 . ?
C37 C38 1.42(3) . ?
C37 H37 0.9300 . ?
C38 H38 0.9300 . ?
C39 C44 1.37(3) . ?
C39 C40 1.41(3) . ?
C40 C41 1.35(4) . ?
C40 H40 0.9300 . ?
C41 C42 1.34(4) . ?
C41 H41 0.9300 . ?
C42 C43 1.46(4) . ?
C42 H42 0.9300 . ?
C43 C44 1.36(4) . ?
C43 H43 0.9300 . ?
C44 H44 0.9300 . ?

loop_
_geom_torsion_atom_site_label_1
_geom_torsion_atom_site_label_2
_geom_torsion_atom_site_label_3
_geom_torsion_atom_site_label_4
_geom_torsion
_geom_torsion_site_symmetry_1
_geom_torsion_site_symmetry_2
_geom_torsion_site_symmetry_3
_geom_torsion_site_symmetry_4
_geom_torsion_publ_flag
C1 P1 N2 C20 -179.7(19) . . . . ?
C19 P1 N2 C20 -62(2) . . . . ?
C13 P1 N2 C20 60(2) . . . . ?
N2 P1 C1 C6 179.7(17) . . . . ?
C19 P1 C1 C6 52(2) . . . . ?
C13 P1 C1 C6 -52(2) . . . . ?
N2 P1 C1 C2 -2(3) . . . . ?
C19 P1 C1 C2 -130(2) . . . . ?
C13 P1 C1 C2 127(2) . . . . ?
C6 C1 C2 C3 2(4) . . . . ?
P1 C1 C2 C3 -176(2) . . . . ?
C1 C2 C3 C4 -2(5) . . . . ?
C2 C3 C4 C5 2(5) . . . . ?
C3 C4 C5 C6 -3(4) . . . . ?
C2 C1 C6 C5 -2(4) . . . . ?
P1 C1 C6 C5 176.1(18) . . . . ?
C2 C1 C6 C7 -179(2) . . . . ?
P1 C1 C6 C7 -1(3) . . . . ?
C4 C5 C6 C1 3(4) . . . . ?
C4 C5 C6 C7 179(2) . . . . ?
C1 C6 C7 C8 58(3) . . . . ?
C5 C6 C7 C8 -119(2) . . . . ?
C1 C6 C7 C14 -59(3) . . . . ?
C5 C6 C7 C14 124(2) . . . . ?
C14 C7 C8 C13 58(3) . . . . ?
C6 C7 C8 C13 -57(3) . . . . ?
C14 C7 C8 C9 -125(2) . . . . ?
C6 C7 C8 C9 120(2) . . . . ?
C13 C8 C9 C10 0(4) . . . . ?
C7 C8 C9 C10 -178(3) . . . . ?
C8 C9 C10 C11 2(5) . . . . ?
C9 C10 C11 C12 -4(5) . . . . ?
C10 C11 C12 C13 3(4) . . . . ?
C11 C12 C13 C8 -1(4) . . . . ?
C11 C12 C13 P1 176(2) . . . . ?
C9 C8 C13 C12 0(4) . . . . ?
C7 C8 C13 C12 177(2) . . . . ?
C9 C8 C13 P1 -177.7(19) . . . . ?
C7 C8 C13 P1 -1(3) . . . . ?
N2 P1 C13 C12 3(3) . . . . ?
C1 P1 C13 C12 -126(3) . . . . ?
C19 P1 C13 C12 133(2) . . . . ?
N2 P1 C13 C8 179.9(17) . . . . ?
C1 P1 C13 C8 51(2) . . . . ?
C19 P1 C13 C8 -49(2) . . . . ?
C8 C7 C14 C19 -57(3) . . . . ?
C6 C7 C14 C19 59(3) . . . . ?
C8 C7 C14 C15 126(2) . . . . ?
C6 C7 C14 C15 -118(2) . . . . ?
C19 C14 C15 C16 -1(4) . . . . ?
C7 C14 C15 C16 176(2) . . . . ?
C14 C15 C16 C17 2(4) . . . . ?
C15 C16 C17 C18 -3(4) . . . . ?
C16 C17 C18 C19 1(4) . . . . ?
C15 C14 C19 C18 -1(4) . . . . ?
C7 C14 C19 C18 -178(2) . . . . ?
C15 C14 C19 P1 177.0(19) . . . . ?
C7 C14 C19 P1 0(3) . . . . ?
C17 C18 C19 C14 0(4) . . . . ?
C17 C18 C19 P1 -177(2) . . . . ?
N2 P1 C19 C14 -179.1(17) . . . . ?
C1 P1 C19 C14 -51.7(19) . . . . ?
C13 P1 C19 C14 51(2) . . . . ?
N2 P1 C19 C18 -1(3) . . . . ?
C1 P1 C19 C18 126(2) . . . . ?
C13 P1 C19 C18 -132(2) . . . . ?
P1 N2 C20 C21 171.2(18) . . . . ?
P1 N2 C20 C25 -2(3) . . . . ?
C25 C20 C21 C22 -6(4) . . . . ?
N2 C20 C21 C22 -179(2) . . . . ?
C20 C21 C22 C23 -1(4) . . . . ?
C21 C22 C23 C24 5(4) . . . . ?
C21 C22 C23 C26 173(2) . . . . ?
C22 C23 C24 C25 -2(4) . . . . ?
C26 C23 C24 C25 -171(2) . . . . ?
C21 C20 C25 C24 9(3) . . . . ?
N2 C20 C25 C24 -178(2) . . . . ?
C23 C24 C25 C20 -5(4) . . . . ?
C22 C23 C26 C39 -108(3) . . . . ?
C24 C23 C26 C39 61(3) . . . . ?
C22 C23 C26 C33 131(3) . . . . ?
C24 C23 C26 C33 -60(3) . . . . ?
C22 C23 C26 C27 14(3) . . . . ?
C24 C23 C26 C27 -177(2) . . . . ?
C39 C26 C27 C28 173(2) . . . . ?
C23 C26 C27 C28 55(3) . . . . ?
C33 C26 C27 C28 -67(3) . . . . ?
C39 C26 C27 C32 -15(4) . . . . ?
C23 C26 C27 C32 -133(3) . . . . ?
C33 C26 C27 C32 105(3) . . . . ?
C32 C27 C28 C29 3(4) . . . . ?
C26 C27 C28 C29 175(2) . . . . ?
C27 C28 C29 C30 0(5) . . . . ?
C28 C29 C30 C31 -5(5) . . . . ?
C29 C30 C31 C32 7(6) . . . . ?
C28 C27 C32 C31 -1(5) . . . . ?
C26 C27 C32 C31 -173(3) . . . . ?
C30 C31 C32 C27 -4(6) . . . . ?
C39 C26 C33 C34 -131(2) . . . . ?
C23 C26 C33 C34 -12(3) . . . . ?
C27 C26 C33 C34 108(3) . . . . ?
C39 C26 C33 C38 59(3) . . . . ?
C23 C26 C33 C38 179(2) . . . . ?
C27 C26 C33 C38 -61(3) . . . . ?
C38 C33 C34 C35 -8(4) . . . . ?
C26 C33 C34 C35 -177(2) . . . . ?
C33 C34 C35 C36 4(4) . . . . ?
C34 C35 C36 C37 0(6) . . . . ?
C35 C36 C37 C38 0(6) . . . . ?
C36 C37 C38 C33 -4(4) . . . . ?
C34 C33 C38 C37 8(4) . . . . ?
C26 C33 C38 C37 178(2) . . . . ?
C23 C26 C39 C44 -109(3) . . . . ?
C33 C26 C39 C44 14(4) . . . . ?
C27 C26 C39 C44 130(3) . . . . ?
C23 C26 C39 C40 64(3) . . . . ?
C33 C26 C39 C40 -173(2) . . . . ?
C27 C26 C39 C40 -57(3) . . . . ?
C44 C39 C40 C41 -2(5) . . . . ?
C26 C39 C40 C41 -176(3) . . . . ?
C39 C40 C41 C42 -1(6) . . . . ?
C40 C41 C42 C43 3(6) . . . . ?
C41 C42 C43 C44 -2(6) . . . . ?
C42 C43 C44 C39 -2(5) . . . . ?
C40 C39 C44 C43 4(4) . . . . ?
C26 C39 C44 C43 177(3) . . . . ?
